data_7135486
loop_
_publ_author_name
'Su, Yin'
'Sun, Ziyi'
'Zhao, Quansheng'
'Fu, Liang'

_publ_section_title
;
 Facile synthesis of multisubstituted 2,3-dihydrofurans <i>via</i>
 intermolecular cyclization of enals or alkyl/aryl aldehydes with
 acyl-stabilized sulfur ylides.
;
_journal_issue 8
_journal_name_full 'Chemical communications (Cambridge, England)'
_journal_page_first 2585
_journal_page_last 2588
_journal_paper_doi 10.1039/d5cc06219e
_journal_volume 62
_journal_year 2026
_chemical_formula_moiety 'C24 H17 Br O2 S'
_chemical_formula_sum 'C24 H17 Br O2 S'
_chemical_formula_weight 449.34
_space_group_crystal_system triclinic
_space_group_IT_number 2
_space_group_name_Hall '-P 1'
_space_group_name_H-M_alt 'P -1'
_atom_sites_solution_hydrogens geom
_atom_sites_solution_primary dual
_atom_sites_solution_secondary difmap
_audit_creation_date 2024-03-27
_audit_creation_method
;
Olex2 1.5
(compiled 2022.04.07 svn.rca3783a0 for OlexSys, GUI svn.r6498)
;
_audit_update_record
;
2025-02-27 deposited with the CCDC.	2025-12-23 downloaded from the CCDC.
;
_cell_angle_alpha 89.547(8)
_cell_angle_beta 78.444(7)
_cell_angle_gamma 73.771(7)
_cell_formula_units_Z 4
_cell_length_a 9.778(3)
_cell_length_b 14.662(5)
_cell_length_c 15.350(5)
_cell_measurement_reflns_used 9006
_cell_measurement_temperature 296.15(10)
_cell_measurement_theta_max 22.948
_cell_measurement_theta_min 2.712
_cell_volume 2067.4(12)
_computing_cell_refinement 'SAINT V8.40B (?, 2016)'
_computing_data_collection 'Bruker D8 Venture diffractometer'
_computing_data_reduction 'SAINT V8.40B (?, 2016)'
_computing_molecular_graphics 'Olex2 1.5 (Dolomanov et al., 2009)'
_computing_publication_material 'Olex2 1.5 (Dolomanov et al., 2009)'
_computing_structure_refinement 'SHELXL 2019/3 (Sheldrick, 2015)'
_computing_structure_solution 'SHELXT 2018/2 (Sheldrick, 2018)'
_diffrn_ambient_temperature 296.15(10)
_diffrn_detector 'CCD area detector'
_diffrn_detector_area_resol_mean 7.9
_diffrn_detector_type 'CCD area detector'
_diffrn_measured_fraction_theta_full 0.995
_diffrn_measured_fraction_theta_max 0.995
_diffrn_measurement_device 'three-circle diffractometer'
_diffrn_measurement_device_type 'Bruker APEX-II CCD'
_diffrn_measurement_method '\f and \w scans'
_diffrn_radiation_monochromator graphite
_diffrn_radiation_probe x-ray
_diffrn_radiation_type MoK\a
_diffrn_radiation_wavelength 0.71073
_diffrn_reflns_av_R_equivalents 0.0920
_diffrn_reflns_av_unetI/netI 0.0499
_diffrn_reflns_Laue_measured_fraction_full 0.995
_diffrn_reflns_Laue_measured_fraction_max 0.995
_diffrn_reflns_limit_h_max 11
_diffrn_reflns_limit_h_min -11
_diffrn_reflns_limit_k_max 17
_diffrn_reflns_limit_k_min -17
_diffrn_reflns_limit_l_max 18
_diffrn_reflns_limit_l_min -18
_diffrn_reflns_number 64006
_diffrn_reflns_point_group_measured_fraction_full 0.995
_diffrn_reflns_point_group_measured_fraction_max 0.995
_diffrn_reflns_theta_full 25.025
_diffrn_reflns_theta_max 25.025
_diffrn_reflns_theta_min 2.712
_diffrn_source 'sealed X-ray tube'
_diffrn_source_current 30.0
_diffrn_source_power 1.5
_diffrn_source_target Mo
_diffrn_source_voltage 50.0
_diffrn_standards_number 0
_exptl_absorpt_coefficient_mu 2.106
_exptl_absorpt_correction_T_max 0.7452
_exptl_absorpt_correction_T_min 0.6254
_exptl_absorpt_correction_type multi-scan
_exptl_absorpt_process_details
;
SADABS-2016/2 (Bruker,2016/2) was used for absorption correction.
wR2(int) was 0.0861 before and 0.0555 after correction.
The Ratio of minimum to maximum transmission is 0.8392.
The \l/2 correction factor is Not present.
;
_exptl_crystal_colour 'clear light colourless'
_exptl_crystal_colour_lustre clear
_exptl_crystal_colour_modifier light
_exptl_crystal_colour_primary colourless
_exptl_crystal_density_diffrn 1.444
_exptl_crystal_description block
_exptl_crystal_F_000 912
_exptl_crystal_size_max 0.25
_exptl_crystal_size_mid 0.23
_exptl_crystal_size_min 0.22
_refine_diff_density_max 0.629
_refine_diff_density_min -0.578
_refine_diff_density_rms 0.048
_refine_ls_extinction_method none
_refine_ls_goodness_of_fit_ref 1.012
_refine_ls_hydrogen_treatment constr
_refine_ls_matrix_type full
_refine_ls_number_parameters 590
_refine_ls_number_reflns 7273
_refine_ls_number_restraints 301
_refine_ls_restrained_S_all 1.016
_refine_ls_R_factor_all 0.1181
_refine_ls_R_factor_gt 0.0536
_refine_ls_shift/su_max 0.001
_refine_ls_shift/su_mean 0.000
_refine_ls_structure_factor_coef Fsqd
_refine_ls_weighting_details 'w=1/[\s^2^(Fo^2^)+(0.0486P)^2^+2.0409P] where P=(Fo^2^+2Fc^2^)/3'
_refine_ls_weighting_scheme calc
_refine_ls_wR_factor_gt 0.1122
_refine_ls_wR_factor_ref 0.1404
_reflns_Friedel_coverage 0.000
_reflns_number_gt 3932
_reflns_number_total 7273
_reflns_threshold_expression 'I > 2\s(I)'
_cod_data_source_file d5cc06219e2.cif
_cod_data_source_block 20240327b
_cod_original_cell_volume 2067.5(11)
_cod_database_code 7135486
_shelx_shelxl_version_number 2019/3
_shelx_space_group_comment
;
The symmetry employed for this shelxl refinement is uniquely defined
by the following loop, which should always be used as a source of
symmetry information in preference to the above space-group names.
They are only intended as comments.
;
_shelx_estimated_absorpt_t_max 0.654
_shelx_estimated_absorpt_t_min 0.621
_olex2_refinement_description
;
1. Fixed Uiso
 At 1.2 times of:
  All C(H) groups
 At 1.5 times of:
  All C(H,H,H) groups
2. Restrained distances
 C5-C7A \\sim C5-C11A
 with sigma of 0.02
3. Uiso/Uaniso restraints and constraints
C36 \\sim C39 \\sim C37 \\sim C38 \\sim C40 \\sim C41 \\sim C37A \\sim C38A
\\sim C40A \\sim C41A: within 2A with sigma of 0.01 and sigma for terminal
atoms of 0.02 within 2A
C6 \\sim C7 \\sim C8 \\sim C9 \\sim C10 \\sim C11 \\sim C7A \\sim C8A \\sim C9A
\\sim C10A \\sim C11A: within 2A with sigma of 0.01 and sigma for terminal
atoms of 0.02 within 2A
4. Same fragment restrains
{C6, C7A, C8A, C9A, C10A, C11A} sigma for 1-2: 0.01, 1-3: 0.04
as in
{C6, C7, C8, C9, C10, C11}
{C36, C39, C37A, C38A, C40A, C41A} sigma for 1-2: 0.01, 1-3: 0.04
as in
{C36, C39, C37, C38, C40, C41}
5. Others
 Sof(C37A)=Sof(H37A)=Sof(C38A)=Sof(H38A)=Sof(C40A)=Sof(H40A)=Sof(C41A)=
 Sof(H41A)=1-FVAR(1)
 Sof(C37)=Sof(H37)=Sof(C38)=Sof(H38)=Sof(C40)=Sof(H40)=Sof(C41)=Sof(H41)=FVAR(1)
 Sof(C7A)=Sof(H7A)=Sof(C8A)=Sof(H8A)=Sof(C9A)=Sof(H9A)=Sof(C10A)=Sof(H10A)=
 Sof(C11A)=Sof(H11A)=1-FVAR(2)
 Sof(C7)=Sof(H7)=Sof(C8)=Sof(H8)=Sof(C9)=Sof(H9)=Sof(C10)=Sof(H10)=Sof(C11)=
 Sof(H11)=FVAR(2)
6.a Aromatic/amide H refined with riding coordinates:
 C7(H7), C8(H8), C9(H9), C10(H10), C11(H11), C13(H13), C14(H14), C16(H16),
 C17(H17), C20(H20), C21(H21), C22(H22), C23(H23), C24(H24), C7A(H7A), C8A(H8A),
  C9A(H9A), C10A(H10A), C11A(H11A), C31(H31), C32(H32), C33(H33), C34(H34),
 C35(H35), C37(H37), C38(H38), C40(H40), C41(H41), C44(H44), C45(H45), C46(H46),
  C47(H47), C48(H48), C37A(H37A), C38A(H38A), C40A(H40A), C41A(H41A)
6.b Idealised Me refined as rotating group:
 C18(H18A,H18B,H18C), C42(H42A,H42B,H42C)
;
_olex2_submission_special_instructions 'No special instructions were received'

loop_
_space_group_symop_operation_xyz
'x, y, z'
'-x, -y, -z'

loop_
_atom_site_label
_atom_site_type_symbol
_atom_site_fract_x
_atom_site_fract_y
_atom_site_fract_z
_atom_site_U_iso_or_equiv
_atom_site_adp_type
_atom_site_occupancy
_atom_site_site_symmetry_order
_atom_site_calc_flag
_atom_site_refinement_flags_posn
_atom_site_refinement_flags_adp
_atom_site_refinement_flags_occupancy
_atom_site_disorder_assembly
_atom_site_disorder_group
Br1 Br 0.21484(7) 0.17868(6) 1.11092(4) 0.1096(3) Uani 1 1 d . . . . .
C1 C 0.4491(5) 0.1744(3) 0.6417(3) 0.0606(11) Uani 1 1 d . . . . .
C2 C 0.3473(5) 0.1465(3) 0.7019(3) 0.0582(11) Uani 1 1 d . . . . .
C3 C 0.2700(4) 0.1046(3) 0.6503(3) 0.0567(11) Uani 1 1 d . . . . .
C4 C 0.3301(5) 0.1106(3) 0.5625(3) 0.0577(11) Uani 1 1 d . . . . .
C5 C 0.5625(5) 0.2180(4) 0.6523(3) 0.0709(13) Uani 1 1 d D . . . .
C6 C 0.6596(5) 0.2433(3) 0.5731(4) 0.0744(12) Uani 1 1 d D U . . .
C7 C 0.8054(7) 0.2278(6) 0.5743(6) 0.0895(19) Uani 0.774(7) 1 d D U P A 1
H7 H 0.841126 0.205972 0.624691 0.107 Uiso 0.774(7) 1 calc R U P A 1
C8 C 0.8981(8) 0.2457(6) 0.4980(6) 0.105(2) Uani 0.774(7) 1 d D U P A 1
H8 H 0.995844 0.236379 0.498925 0.126 Uiso 0.774(7) 1 calc R U P A 1
C9 C 0.8505(9) 0.2759(7) 0.4235(6) 0.110(2) Uani 0.774(7) 1 d D U P A 1
H9 H 0.916212 0.282357 0.372582 0.132 Uiso 0.774(7) 1 calc R U P A 1
C10 C 0.7010(9) 0.2976(6) 0.4227(5) 0.097(2) Uani 0.774(7) 1 d D U P A 1
H10 H 0.664660 0.324920 0.374098 0.117 Uiso 0.774(7) 1 calc R U P A 1
C11 C 0.6092(8) 0.2768(5) 0.4974(4) 0.080(2) Uani 0.774(7) 1 d D U P A 1
H11 H 0.511610 0.285667 0.496356 0.096 Uiso 0.774(7) 1 calc R U P A 1
C12 C 0.3185(5) 0.1553(3) 0.8000(3) 0.0589(11) Uani 1 1 d . . . . .
C13 C 0.2558(5) 0.2424(3) 0.8457(3) 0.0667(12) Uani 1 1 d . . . . .
H13 H 0.234506 0.297158 0.814089 0.080 Uiso 1 1 calc R U . . .
C14 C 0.2239(5) 0.2495(4) 0.9380(3) 0.0759(13) Uani 1 1 d . . . . .
H14 H 0.181279 0.308724 0.967917 0.091 Uiso 1 1 calc R U . . .
C15 C 0.2552(5) 0.1697(4) 0.9847(3) 0.0691(13) Uani 1 1 d . . . . .
C16 C 0.3159(6) 0.0823(4) 0.9420(3) 0.0817(15) Uani 1 1 d . . . . .
H16 H 0.336347 0.028094 0.974551 0.098 Uiso 1 1 calc R U . . .
C17 C 0.3470(6) 0.0747(4) 0.8495(3) 0.0793(14) Uani 1 1 d . . . . .
H17 H 0.387278 0.014987 0.820257 0.095 Uiso 1 1 calc R U . . .
C18 C 0.1952(7) -0.0602(4) 0.6978(5) 0.127(2) Uani 1 1 d . . . . .
H18A H 0.247588 -0.085447 0.639275 0.191 Uiso 1 1 calc R U . . .
H18B H 0.118575 -0.089390 0.717094 0.191 Uiso 1 1 calc R U . . .
H18C H 0.260505 -0.073135 0.738394 0.191 Uiso 1 1 calc R U . . .
C19 C 0.3029(5) 0.0859(3) 0.4764(3) 0.0603(11) Uani 1 1 d . . . . .
C20 C 0.3701(6) 0.1162(5) 0.3983(3) 0.0996(19) Uani 1 1 d . . . . .
H20 H 0.434613 0.151771 0.400696 0.120 Uiso 1 1 calc R U . . .
C21 C 0.3442(7) 0.0952(6) 0.3171(4) 0.120(2) Uani 1 1 d . . . . .
H21 H 0.391622 0.116286 0.265621 0.143 Uiso 1 1 calc R U . . .
C22 C 0.2502(7) 0.0441(4) 0.3117(4) 0.0910(17) Uani 1 1 d . . . . .
H22 H 0.230611 0.031357 0.256965 0.109 Uiso 1 1 calc R U . . .
C23 C 0.1856(7) 0.0122(4) 0.3863(4) 0.0972(18) Uani 1 1 d . . . . .
H23 H 0.122188 -0.023894 0.382849 0.117 Uiso 1 1 calc R U . . .
C24 C 0.2117(6) 0.0320(4) 0.4684(4) 0.0918(17) Uani 1 1 d . . . . .
H24 H 0.166509 0.008225 0.519038 0.110 Uiso 1 1 calc R U . . .
O1 O 0.4405(3) 0.1526(2) 0.55625(18) 0.0620(8) Uani 1 1 d . . . . .
O2 O 0.5807(4) 0.2310(3) 0.7274(2) 0.1034(13) Uani 1 1 d . . . . .
S1 S 0.11837(14) 0.06631(10) 0.69525(9) 0.0770(4) Uani 1 1 d . . . . .
C7A C 0.759(2) 0.2878(19) 0.5965(13) 0.098(3) Uani 0.226(7) 1 d D U P A 2
H7A H 0.759771 0.293674 0.656676 0.117 Uiso 0.226(7) 1 calc R U P A 2
C8A C 0.856(2) 0.3233(19) 0.5367(16) 0.101(3) Uani 0.226(7) 1 d D U P A 2
H8A H 0.928520 0.344031 0.554592 0.121 Uiso 0.226(7) 1 calc R U P A 2
C9A C 0.840(3) 0.326(2) 0.4516(17) 0.101(3) Uani 0.226(7) 1 d D U P A 2
H9A H 0.880932 0.364414 0.412040 0.122 Uiso 0.226(7) 1 calc R U P A 2
C10A C 0.760(3) 0.269(2) 0.4241(15) 0.095(3) Uani 0.226(7) 1 d D U P A 2
H10A H 0.778838 0.248294 0.364765 0.114 Uiso 0.226(7) 1 calc R U P A 2
C11A C 0.651(3) 0.245(2) 0.4861(7) 0.084(3) Uani 0.226(7) 1 d D U P A 2
H11A H 0.574226 0.229456 0.467843 0.101 Uiso 0.226(7) 1 calc R U P A 2
Br2 Br 0.18078(9) 0.41407(5) 0.60011(4) 0.1310(3) Uani 1 1 d . . . . .
C25 C 0.4405(5) 0.3592(3) 0.1330(3) 0.0654(12) Uani 1 1 d . . . . .
C26 C 0.3283(5) 0.4195(3) 0.1921(3) 0.0612(11) Uani 1 1 d . . . . .
C27 C 0.2466(5) 0.4853(3) 0.1387(3) 0.0610(11) Uani 1 1 d . . . . .
C28 C 0.3118(5) 0.4605(3) 0.0515(3) 0.0627(11) Uani 1 1 d . . . . .
C29 C 0.5606(5) 0.2770(4) 0.1452(3) 0.0731(13) Uani 1 1 d . . . . .
C30 C 0.6573(5) 0.2175(3) 0.0660(3) 0.0578(11) Uani 1 1 d . . . . .
C31 C 0.8026(6) 0.1777(3) 0.0688(4) 0.0781(14) Uani 1 1 d . . . . .
H31 H 0.836616 0.189816 0.118620 0.094 Uiso 1 1 calc R U . . .
C32 C 0.8971(6) 0.1207(4) -0.0011(5) 0.0935(18) Uani 1 1 d . . . . .
H32 H 0.994722 0.095406 0.001270 0.112 Uiso 1 1 calc R U . . .
C33 C 0.8472(7) 0.1010(4) -0.0746(4) 0.0934(18) Uani 1 1 d . . . . .
H33 H 0.910889 0.062138 -0.121802 0.112 Uiso 1 1 calc R U . . .
C34 C 0.7036(7) 0.1387(4) -0.0781(3) 0.0823(15) Uani 1 1 d . . . . .
H34 H 0.669374 0.124910 -0.127278 0.099 Uiso 1 1 calc R U . . .
C35 C 0.6099(5) 0.1973(3) -0.0083(3) 0.0671(12) Uani 1 1 d . . . . .
H35 H 0.512948 0.223698 -0.011526 0.081 Uiso 1 1 calc R U . . .
C36 C 0.2946(5) 0.4183(3) 0.2903(3) 0.0627(11) Uani 1 1 d D U . . .
C39 C 0.2268(6) 0.4171(4) 0.4740(3) 0.0786(13) Uani 1 1 d D U . . .
C37 C 0.3016(10) 0.4937(5) 0.3420(5) 0.0737(19) Uani 0.614(5) 1 d D U P B 1
H37 H 0.326177 0.545467 0.314830 0.088 Uiso 0.614(5) 1 calc R U P B 1
C38 C 0.2720(10) 0.4916(6) 0.4333(5) 0.080(2) Uani 0.614(5) 1 d D U P B 1
H38 H 0.282317 0.540189 0.467753 0.096 Uiso 0.614(5) 1 calc R U P B 1
C40 C 0.2198(10) 0.3439(6) 0.4240(5) 0.080(2) Uani 0.614(5) 1 d D U P B 1
H40 H 0.194443 0.292332 0.451220 0.096 Uiso 0.614(5) 1 calc R U P B 1
C41 C 0.2505(10) 0.3458(5) 0.3326(5) 0.073(2) Uani 0.614(5) 1 d D U P B 1
H41 H 0.240879 0.296463 0.298701 0.088 Uiso 0.614(5) 1 calc R U P B 1
C42 C 0.1533(7) 0.6780(4) 0.1744(5) 0.129(2) Uani 1 1 d . . . . .
H42A H 0.204103 0.681514 0.114693 0.193 Uiso 1 1 calc R U . . .
H42B H 0.218665 0.672806 0.214492 0.193 Uiso 1 1 calc R U . . .
H42C H 0.073264 0.734389 0.190583 0.193 Uiso 1 1 calc R U . . .
C43 C 0.2848(5) 0.4919(3) -0.0355(3) 0.0653(12) Uani 1 1 d . . . . .
C44 C 0.3773(6) 0.4480(4) -0.1132(3) 0.0843(15) Uani 1 1 d . . . . .
H44 H 0.460710 0.399725 -0.109531 0.101 Uiso 1 1 calc R U . . .
C45 C 0.3499(7) 0.4735(5) -0.1957(4) 0.0992(18) Uani 1 1 d . . . . .
H45 H 0.412594 0.441573 -0.246852 0.119 Uiso 1 1 calc R U . . .
C46 C 0.2300(8) 0.5460(5) -0.2019(4) 0.0997(19) Uani 1 1 d . . . . .
H46 H 0.211911 0.564374 -0.257574 0.120 Uiso 1 1 calc R U . . .
C47 C 0.1381(9) 0.5909(5) -0.1281(5) 0.121(2) Uani 1 1 d . . . . .
H47 H 0.056917 0.640453 -0.133206 0.145 Uiso 1 1 calc R U . . .
C48 C 0.1626(7) 0.5643(4) -0.0435(4) 0.106(2) Uani 1 1 d . . . . .
H48 H 0.096977 0.595196 0.007181 0.128 Uiso 1 1 calc R U . . .
O3 O 0.4327(3) 0.3837(2) 0.04727(18) 0.0667(8) Uani 1 1 d . . . . .
O4 O 0.5823(4) 0.2590(3) 0.2199(2) 0.1101(14) Uani 1 1 d . . . . .
S2 S 0.08619(15) 0.57619(9) 0.18106(9) 0.0822(4) Uani 1 1 d . . . . .
C37A C 0.3913(13) 0.4274(11) 0.3426(7) 0.084(3) Uani 0.386(5) 1 d D U P B 2
H37A H 0.481678 0.433483 0.314747 0.101 Uiso 0.386(5) 1 calc R U P B 2
C38A C 0.3586(12) 0.4277(11) 0.4335(7) 0.087(3) Uani 0.386(5) 1 d D U P B 2
H38A H 0.424688 0.434930 0.466995 0.104 Uiso 0.386(5) 1 calc R U P B 2
C40A C 0.1323(12) 0.4016(9) 0.4251(7) 0.074(3) Uani 0.386(5) 1 d D U P B 2
H40A H 0.045128 0.390851 0.453308 0.088 Uiso 0.386(5) 1 calc R U P B 2
C41A C 0.1671(11) 0.4021(9) 0.3335(6) 0.066(2) Uani 0.386(5) 1 d D U P B 2
H41A H 0.102846 0.391128 0.300375 0.079 Uiso 0.386(5) 1 calc R U P B 2

loop_
_atom_site_aniso_label
_atom_site_aniso_U_11
_atom_site_aniso_U_22
_atom_site_aniso_U_33
_atom_site_aniso_U_23
_atom_site_aniso_U_13
_atom_site_aniso_U_12
Br1 0.1245(5) 0.1601(7) 0.0568(3) 0.0092(4) -0.0230(3) -0.0581(5)
C1 0.069(3) 0.067(3) 0.055(3) 0.008(2) -0.027(2) -0.024(2)
C2 0.066(3) 0.058(3) 0.053(3) 0.007(2) -0.021(2) -0.014(2)
C3 0.062(3) 0.057(3) 0.055(3) 0.007(2) -0.021(2) -0.016(2)
C4 0.061(3) 0.052(3) 0.064(3) 0.004(2) -0.023(2) -0.016(2)
C5 0.070(3) 0.079(3) 0.074(3) 0.008(3) -0.030(3) -0.028(3)
C6 0.076(3) 0.067(3) 0.091(3) 0.015(2) -0.028(3) -0.031(2)
C7 0.075(4) 0.075(4) 0.127(4) 0.028(4) -0.031(3) -0.028(3)
C8 0.084(4) 0.088(4) 0.141(5) 0.023(4) -0.010(4) -0.030(3)
C9 0.108(4) 0.090(5) 0.127(5) 0.014(4) 0.006(4) -0.042(4)
C10 0.109(4) 0.082(4) 0.104(4) 0.017(3) -0.014(4) -0.039(4)
C11 0.093(4) 0.069(5) 0.087(4) 0.011(3) -0.019(3) -0.040(3)
C12 0.061(3) 0.064(3) 0.059(3) 0.008(2) -0.025(2) -0.021(2)
C13 0.076(3) 0.060(3) 0.067(3) 0.010(2) -0.023(2) -0.020(2)
C14 0.083(3) 0.077(4) 0.069(3) -0.003(3) -0.017(3) -0.025(3)
C15 0.075(3) 0.088(4) 0.057(3) 0.009(3) -0.021(2) -0.037(3)
C16 0.100(4) 0.084(4) 0.068(3) 0.027(3) -0.027(3) -0.030(3)
C17 0.106(4) 0.067(3) 0.064(3) 0.010(3) -0.025(3) -0.018(3)
C18 0.133(5) 0.096(5) 0.173(7) 0.053(5) -0.043(5) -0.060(4)
C19 0.060(3) 0.061(3) 0.060(3) 0.000(2) -0.021(2) -0.012(2)
C20 0.088(4) 0.166(6) 0.062(3) -0.008(4) -0.016(3) -0.063(4)
C21 0.123(5) 0.197(7) 0.059(4) -0.002(4) -0.017(3) -0.080(5)
C22 0.111(4) 0.096(4) 0.069(4) -0.007(3) -0.039(3) -0.020(4)
C23 0.132(5) 0.102(5) 0.088(4) 0.013(3) -0.053(4) -0.061(4)
C24 0.130(5) 0.100(4) 0.075(4) 0.017(3) -0.045(3) -0.065(4)
O1 0.0662(19) 0.074(2) 0.0542(17) 0.0060(15) -0.0205(14) -0.0276(16)
O2 0.111(3) 0.154(4) 0.075(2) 0.005(2) -0.039(2) -0.074(3)
S1 0.0745(8) 0.0919(10) 0.0750(8) 0.0067(7) -0.0175(6) -0.0387(7)
C7A 0.087(5) 0.088(6) 0.121(6) 0.023(6) -0.019(5) -0.030(5)
C8A 0.090(5) 0.088(5) 0.130(6) 0.017(5) -0.014(5) -0.039(5)
C9A 0.100(5) 0.083(6) 0.121(5) 0.020(5) -0.006(5) -0.038(5)
C10A 0.097(5) 0.081(5) 0.111(5) 0.014(5) -0.012(5) -0.037(5)
C11A 0.094(6) 0.073(6) 0.096(5) 0.011(5) -0.016(5) -0.045(5)
Br2 0.1832(8) 0.1279(6) 0.0533(3) 0.0021(3) -0.0013(4) -0.0145(5)
C25 0.080(3) 0.060(3) 0.053(3) 0.002(2) -0.012(2) -0.016(3)
C26 0.074(3) 0.054(3) 0.057(3) -0.003(2) -0.007(2) -0.024(2)
C27 0.072(3) 0.047(3) 0.060(3) 0.001(2) -0.007(2) -0.014(2)
C28 0.073(3) 0.050(3) 0.065(3) 0.004(2) -0.012(2) -0.018(2)
C29 0.083(3) 0.074(3) 0.059(3) 0.007(3) -0.017(3) -0.015(3)
C30 0.058(3) 0.053(3) 0.060(3) 0.008(2) -0.011(2) -0.013(2)
C31 0.073(3) 0.065(3) 0.100(4) 0.011(3) -0.035(3) -0.015(3)
C32 0.057(3) 0.078(4) 0.137(6) 0.014(4) -0.014(4) -0.009(3)
C33 0.089(4) 0.070(4) 0.093(4) 0.009(3) 0.021(3) -0.004(3)
C34 0.106(4) 0.066(3) 0.068(3) 0.001(3) -0.017(3) -0.015(3)
C35 0.062(3) 0.062(3) 0.072(3) -0.002(2) -0.014(2) -0.008(2)
C36 0.077(3) 0.060(3) 0.052(2) 0.000(2) -0.008(2) -0.025(2)
C39 0.097(3) 0.072(3) 0.054(3) 0.001(2) -0.003(2) -0.012(3)
C37 0.103(5) 0.062(4) 0.060(3) -0.003(3) -0.009(4) -0.035(4)
C38 0.106(5) 0.074(4) 0.056(3) -0.012(4) -0.009(4) -0.024(4)
C40 0.097(5) 0.065(4) 0.068(4) 0.009(4) 0.005(4) -0.025(4)
C41 0.098(5) 0.061(4) 0.062(4) 0.001(4) -0.005(4) -0.032(4)
C42 0.130(5) 0.068(4) 0.187(7) -0.019(4) -0.033(5) -0.024(4)
C43 0.083(3) 0.054(3) 0.061(3) 0.004(2) -0.014(2) -0.023(3)
C44 0.091(4) 0.094(4) 0.065(3) 0.021(3) -0.008(3) -0.028(3)
C45 0.121(5) 0.107(5) 0.067(4) 0.013(3) -0.010(3) -0.035(4)
C46 0.154(6) 0.087(4) 0.078(4) 0.024(4) -0.047(4) -0.050(4)
C47 0.170(7) 0.086(4) 0.101(5) 0.003(4) -0.066(5) 0.000(4)
C48 0.131(5) 0.093(4) 0.077(4) -0.010(3) -0.037(4) 0.009(4)
O3 0.080(2) 0.061(2) 0.0506(18) 0.0018(14) -0.0077(15) -0.0100(17)
O4 0.131(3) 0.117(3) 0.059(2) 0.007(2) -0.028(2) 0.008(2)
S2 0.0822(9) 0.0613(8) 0.0869(9) 0.0033(7) 0.0041(7) -0.0097(7)
C37A 0.098(5) 0.085(5) 0.066(4) -0.007(5) -0.004(5) -0.030(5)
C38A 0.102(5) 0.087(5) 0.066(5) -0.011(5) -0.011(5) -0.023(5)
C40A 0.093(5) 0.058(5) 0.062(4) 0.011(4) 0.006(5) -0.024(4)
C41A 0.082(5) 0.056(5) 0.060(4) 0.003(4) -0.001(4) -0.028(4)

loop_
_atom_type_symbol
_atom_type_description
_atom_type_scat_dispersion_real
_atom_type_scat_dispersion_imag
_atom_type_scat_source
C C 0.0033 0.0016 'International Tables Vol C Tables 4.2.6.8 and 6.1.1.4'
H H 0.0000 0.0000 'International Tables Vol C Tables 4.2.6.8 and 6.1.1.4'
Br Br -0.2901 2.4595 'International Tables Vol C Tables 4.2.6.8 and 6.1.1.4'
O O 0.0106 0.0060 'International Tables Vol C Tables 4.2.6.8 and 6.1.1.4'
S S 0.1246 0.1234 'International Tables Vol C Tables 4.2.6.8 and 6.1.1.4'

loop_
_geom_angle_atom_site_label_1
_geom_angle_atom_site_label_2
_geom_angle_atom_site_label_3
_geom_angle
_geom_angle_site_symmetry_1
_geom_angle_site_symmetry_3
_geom_angle_publ_flag
C2 C1 C5 132.3(4) . . ?
C2 C1 O1 110.3(4) . . ?
O1 C1 C5 117.4(4) . . ?
C1 C2 C3 106.1(4) . . ?
C1 C2 C12 128.7(4) . . ?
C3 C2 C12 125.3(4) . . ?
C2 C3 S1 124.5(3) . . ?
C4 C3 C2 106.6(4) . . ?
C4 C3 S1 128.6(3) . . ?
C3 C4 C19 136.0(4) . . ?
C3 C4 O1 109.8(3) . . ?
O1 C4 C19 114.2(4) . . ?
C1 C5 C6 121.2(4) . . ?
O2 C5 C1 118.9(4) . . ?
O2 C5 C6 119.9(4) . . ?
C7 C6 C5 118.6(5) . . ?
C7 C6 C11 119.4(6) . . ?
C11 C6 C5 121.9(5) . . ?
C7A C6 C5 113.0(9) . . ?
C11A C6 C5 130.1(10) . . ?
C11A C6 C7A 115.9(13) . . ?
C6 C7 H7 120.7 . . ?
C6 C7 C8 118.6(7) . . ?
C8 C7 H7 120.7 . . ?
C7 C8 H8 118.9 . . ?
C9 C8 C7 122.3(8) . . ?
C9 C8 H8 118.9 . . ?
C8 C9 H9 120.0 . . ?
C8 C9 C10 119.9(8) . . ?
C10 C9 H9 120.0 . . ?
C9 C10 H10 121.2 . . ?
C11 C10 C9 117.7(7) . . ?
C11 C10 H10 121.2 . . ?
C6 C11 C10 121.8(7) . . ?
C6 C11 H11 119.1 . . ?
C10 C11 H11 119.1 . . ?
C13 C12 C2 121.6(4) . . ?
C13 C12 C17 117.9(4) . . ?
C17 C12 C2 120.5(4) . . ?
C12 C13 H13 119.4 . . ?
C12 C13 C14 121.1(4) . . ?
C14 C13 H13 119.4 . . ?
C13 C14 H14 120.1 . . ?
C15 C14 C13 119.8(5) . . ?
C15 C14 H14 120.1 . . ?
C14 C15 Br1 120.2(4) . . ?
C14 C15 C16 120.9(5) . . ?
C16 C15 Br1 118.9(4) . . ?
C15 C16 H16 120.3 . . ?
C15 C16 C17 119.5(5) . . ?
C17 C16 H16 120.3 . . ?
C12 C17 H17 119.6 . . ?
C16 C17 C12 120.8(5) . . ?
C16 C17 H17 119.6 . . ?
H18A C18 H18B 109.5 . . ?
H18A C18 H18C 109.5 . . ?
H18B C18 H18C 109.5 . . ?
S1 C18 H18A 109.5 . . ?
S1 C18 H18B 109.5 . . ?
S1 C18 H18C 109.5 . . ?
C20 C19 C4 120.8(4) . . ?
C24 C19 C4 122.8(4) . . ?
C24 C19 C20 116.4(4) . . ?
C19 C20 H20 119.1 . . ?
C21 C20 C19 121.8(5) . . ?
C21 C20 H20 119.1 . . ?
C20 C21 H21 119.8 . . ?
C22 C21 C20 120.4(6) . . ?
C22 C21 H21 119.8 . . ?
C21 C22 H22 120.5 . . ?
C23 C22 C21 119.1(5) . . ?
C23 C22 H22 120.5 . . ?
C22 C23 H23 119.4 . . ?
C22 C23 C24 121.2(5) . . ?
C24 C23 H23 119.4 . . ?
C19 C24 C23 121.2(5) . . ?
C19 C24 H24 119.4 . . ?
C23 C24 H24 119.4 . . ?
C4 O1 C1 107.3(3) . . ?
C3 S1 C18 102.6(3) . . ?
C6 C7A H7A 117.4 . . ?
C8A C7A C6 125.2(16) . . ?
C8A C7A H7A 117.4 . . ?
C7A C8A H8A 121.8 . . ?
C9A C8A C7A 116.4(17) . . ?
C9A C8A H8A 121.8 . . ?
C8A C9A H9A 120.9 . . ?
C8A C9A C10A 118.1(18) . . ?
C10A C9A H9A 120.9 . . ?
C9A C10A H10A 119.8 . . ?
C11A C10A C9A 120.3(19) . . ?
C11A C10A H10A 119.8 . . ?
C6 C11A C10A 118.5(17) . . ?
C6 C11A H11A 120.8 . . ?
C10A C11A H11A 120.8 . . ?
C26 C25 C29 132.4(4) . . ?
C26 C25 O3 110.3(4) . . ?
O3 C25 C29 117.2(4) . . ?
C25 C26 C27 105.6(4) . . ?
C25 C26 C36 128.3(4) . . ?
C27 C26 C36 126.1(4) . . ?
C26 C27 S2 124.6(3) . . ?
C28 C27 C26 107.5(4) . . ?
C28 C27 S2 127.7(4) . . ?
C27 C28 C43 137.1(4) . . ?
C27 C28 O3 109.1(4) . . ?
O3 C28 C43 113.8(4) . . ?
C25 C29 C30 119.8(4) . . ?
O4 C29 C25 119.7(4) . . ?
O4 C29 C30 120.5(4) . . ?
C31 C30 C29 117.8(4) . . ?
C35 C30 C29 124.0(4) . . ?
C35 C30 C31 118.1(4) . . ?
C30 C31 H31 119.5 . . ?
C32 C31 C30 121.0(5) . . ?
C32 C31 H31 119.5 . . ?
C31 C32 H32 120.0 . . ?
C31 C32 C33 119.9(5) . . ?
C33 C32 H32 120.0 . . ?
C32 C33 H33 120.0 . . ?
C34 C33 C32 119.9(5) . . ?
C34 C33 H33 120.0 . . ?
C33 C34 H34 120.1 . . ?
C33 C34 C35 119.8(5) . . ?
C35 C34 H34 120.1 . . ?
C30 C35 C34 121.3(5) . . ?
C30 C35 H35 119.4 . . ?
C34 C35 H35 119.4 . . ?
C37 C36 C26 120.2(5) . . ?
C41 C36 C26 121.4(5) . . ?
C41 C36 C37 118.3(5) . . ?
C37A C36 C26 122.9(6) . . ?
C41A C36 C26 120.2(6) . . ?
C41A C36 C37A 116.8(7) . . ?
C38 C39 Br2 120.9(5) . . ?
C40 C39 Br2 119.0(5) . . ?
C40 C39 C38 120.0(6) . . ?
C38A C39 Br2 119.2(6) . . ?
C38A C39 C40A 121.0(7) . . ?
C40A C39 Br2 119.6(6) . . ?
C36 C37 H37 120.0 . . ?
C38 C37 C36 120.0(6) . . ?
C38 C37 H37 120.0 . . ?
C39 C38 H38 120.0 . . ?
C37 C38 C39 120.1(7) . . ?
C37 C38 H38 120.0 . . ?
C39 C40 H40 120.1 . . ?
C39 C40 C41 119.7(7) . . ?
C41 C40 H40 120.1 . . ?
C36 C41 C40 121.7(7) . . ?
C36 C41 H41 119.1 . . ?
C40 C41 H41 119.1 . . ?
H42A C42 H42B 109.5 . . ?
H42A C42 H42C 109.5 . . ?
H42B C42 H42C 109.5 . . ?
S2 C42 H42A 109.5 . . ?
S2 C42 H42B 109.5 . . ?
S2 C42 H42C 109.5 . . ?
C44 C43 C28 121.2(5) . . ?
C44 C43 C48 117.4(5) . . ?
C48 C43 C28 121.3(5) . . ?
C43 C44 H44 119.0 . . ?
C45 C44 C43 122.1(5) . . ?
C45 C44 H44 119.0 . . ?
C44 C45 H45 120.3 . . ?
C46 C45 C44 119.5(6) . . ?
C46 C45 H45 120.3 . . ?
C45 C46 H46 119.8 . . ?
C47 C46 C45 120.3(6) . . ?
C47 C46 H46 119.8 . . ?
C46 C47 H47 119.5 . . ?
C46 C47 C48 120.9(6) . . ?
C48 C47 H47 119.5 . . ?
C43 C48 C47 119.8(6) . . ?
C43 C48 H48 120.1 . . ?
C47 C48 H48 120.1 . . ?
C25 O3 C28 107.4(3) . . ?
C27 S2 C42 101.1(3) . . ?
C36 C37A H37A 118.7 . . ?
C38A C37A C36 122.6(10) . . ?
C38A C37A H37A 118.7 . . ?
C39 C38A C37A 118.4(10) . . ?
C39 C38A H38A 120.8 . . ?
C37A C38A H38A 120.8 . . ?
C39 C40A H40A 120.2 . . ?
C39 C40A C41A 119.5(9) . . ?
C41A C40A H40A 120.2 . . ?
C36 C41A C40A 121.4(9) . . ?
C36 C41A H41A 119.3 . . ?
C40A C41A H41A 119.3 . . ?

loop_
_geom_bond_atom_site_label_1
_geom_bond_atom_site_label_2
_geom_bond_distance
_geom_bond_site_symmetry_2
_geom_bond_publ_flag
Br1 C15 1.896(5) . ?
C1 C2 1.366(6) . ?
C1 C5 1.461(6) . ?
C1 O1 1.377(5) . ?
C2 C3 1.443(6) . ?
C2 C12 1.474(6) . ?
C3 C4 1.372(6) . ?
C3 S1 1.742(4) . ?
C4 C19 1.466(6) . ?
C4 O1 1.372(5) . ?
C5 C6 1.499(7) . ?
C5 O2 1.226(5) . ?
C6 C7 1.384(7) . ?
C6 C11 1.384(7) . ?
C6 C7A 1.414(11) . ?
C6 C11A 1.354(10) . ?
C7 H7 0.9300 . ?
C7 C8 1.401(9) . ?
C8 H8 0.9300 . ?
C8 C9 1.346(11) . ?
C9 H9 0.9300 . ?
C9 C10 1.409(10) . ?
C10 H10 0.9300 . ?
C10 C11 1.396(8) . ?
C11 H11 0.9300 . ?
C12 C13 1.379(6) . ?
C12 C17 1.393(6) . ?
C13 H13 0.9300 . ?
C13 C14 1.387(6) . ?
C14 H14 0.9300 . ?
C14 C15 1.361(7) . ?
C15 C16 1.362(7) . ?
C16 H16 0.9300 . ?
C16 C17 1.391(7) . ?
C17 H17 0.9300 . ?
C18 H18A 0.9600 . ?
C18 H18B 0.9600 . ?
C18 H18C 0.9600 . ?
C18 S1 1.799(6) . ?
C19 C20 1.381(7) . ?
C19 C24 1.369(6) . ?
C20 H20 0.9300 . ?
C20 C21 1.373(7) . ?
C21 H21 0.9300 . ?
C21 C22 1.353(8) . ?
C22 H22 0.9300 . ?
C22 C23 1.341(7) . ?
C23 H23 0.9300 . ?
C23 C24 1.383(7) . ?
C24 H24 0.9300 . ?
C7A H7A 0.9300 . ?
C7A C8A 1.392(13) . ?
C8A H8A 0.9300 . ?
C8A C9A 1.345(14) . ?
C9A H9A 0.9300 . ?
C9A C10A 1.413(13) . ?
C10A H10A 0.9300 . ?
C10A C11A 1.406(12) . ?
C11A H11A 0.9300 . ?
Br2 C39 1.900(5) . ?
C25 C26 1.371(6) . ?
C25 C29 1.470(6) . ?
C25 O3 1.373(5) . ?
C26 C27 1.435(6) . ?
C26 C36 1.477(6) . ?
C27 C28 1.367(6) . ?
C27 S2 1.759(4) . ?
C28 C43 1.460(6) . ?
C28 O3 1.377(5) . ?
C29 C30 1.493(6) . ?
C29 O4 1.221(5) . ?
C30 C31 1.386(6) . ?
C30 C35 1.376(6) . ?
C31 H31 0.9300 . ?
C31 C32 1.374(8) . ?
C32 H32 0.9300 . ?
C32 C33 1.379(8) . ?
C33 H33 0.9300 . ?
C33 C34 1.369(7) . ?
C34 H34 0.9300 . ?
C34 C35 1.381(6) . ?
C35 H35 0.9300 . ?
C36 C37 1.391(7) . ?
C36 C41 1.368(7) . ?
C36 C37A 1.390(9) . ?
C36 C41A 1.373(9) . ?
C39 C38 1.389(8) . ?
C39 C40 1.350(8) . ?
C39 C38A 1.364(10) . ?
C39 C40A 1.367(10) . ?
C37 H37 0.9300 . ?
C37 C38 1.375(9) . ?
C38 H38 0.9300 . ?
C40 H40 0.9300 . ?
C40 C41 1.377(9) . ?
C41 H41 0.9300 . ?
C42 H42A 0.9600 . ?
C42 H42B 0.9600 . ?
C42 H42C 0.9600 . ?
C42 S2 1.785(6) . ?
C43 C44 1.381(7) . ?
C43 C48 1.385(7) . ?
C44 H44 0.9300 . ?
C44 C45 1.373(7) . ?
C45 H45 0.9300 . ?
C45 C46 1.364(8) . ?
C46 H46 0.9300 . ?
C46 C47 1.340(8) . ?
C47 H47 0.9300 . ?
C47 C48 1.400(8) . ?
C48 H48 0.9300 . ?
C37A H37A 0.9300 . ?
C37A C38A 1.368(11) . ?
C38A H38A 0.9300 . ?
C40A H40A 0.9300 . ?
C40A C41A 1.378(10) . ?
C41A H41A 0.9300 . ?

loop_
_geom_torsion_atom_site_label_1
_geom_torsion_atom_site_label_2
_geom_torsion_atom_site_label_3
_geom_torsion_atom_site_label_4
_geom_torsion
_geom_torsion_site_symmetry_1
_geom_torsion_site_symmetry_2
_geom_torsion_site_symmetry_3
_geom_torsion_site_symmetry_4
_geom_torsion_publ_flag
Br1 C15 C16 C17 -179.6(4) . . . . ?
C1 C2 C3 C4 -0.3(5) . . . . ?
C1 C2 C3 S1 -174.4(3) . . . . ?
C1 C2 C12 C13 70.9(6) . . . . ?
C1 C2 C12 C17 -112.6(6) . . . . ?
C1 C5 C6 C7 -140.6(6) . . . . ?
C1 C5 C6 C11 35.9(8) . . . . ?
C1 C5 C6 C7A 177.9(14) . . . . ?
C1 C5 C6 C11A 10.0(19) . . . . ?
C2 C1 C5 C6 -178.9(5) . . . . ?
C2 C1 C5 O2 3.4(8) . . . . ?
C2 C1 O1 C4 0.5(5) . . . . ?
C2 C3 C4 C19 -177.5(5) . . . . ?
C2 C3 C4 O1 0.6(5) . . . . ?
C2 C3 S1 C18 -100.1(4) . . . . ?
C2 C12 C13 C14 177.5(4) . . . . ?
C2 C12 C17 C16 -178.0(4) . . . . ?
C3 C2 C12 C13 -109.4(5) . . . . ?
C3 C2 C12 C17 67.1(6) . . . . ?
C3 C4 C19 C20 169.1(5) . . . . ?
C3 C4 C19 C24 -11.2(8) . . . . ?
C3 C4 O1 C1 -0.7(4) . . . . ?
C4 C3 S1 C18 87.0(5) . . . . ?
C4 C19 C20 C21 -178.8(6) . . . . ?
C4 C19 C24 C23 178.2(5) . . . . ?
C5 C1 C2 C3 -177.7(5) . . . . ?
C5 C1 C2 C12 2.1(8) . . . . ?
C5 C1 O1 C4 178.5(4) . . . . ?
C5 C6 C7 C8 175.9(6) . . . . ?
C5 C6 C11 C10 -178.0(6) . . . . ?
C5 C6 C7A C8A -176(2) . . . . ?
C5 C6 C11A C10A -178.5(17) . . . . ?
C6 C7 C8 C9 -1.1(13) . . . . ?
C6 C7A C8A C9A 9(4) . . . . ?
C7 C6 C11 C10 -1.6(10) . . . . ?
C7 C8 C9 C10 5.0(15) . . . . ?
C8 C9 C10 C11 -6.9(14) . . . . ?
C9 C10 C11 C6 5.3(12) . . . . ?
C11 C6 C7 C8 -0.7(10) . . . . ?
C12 C2 C3 C4 179.9(4) . . . . ?
C12 C2 C3 S1 5.8(6) . . . . ?
C12 C13 C14 C15 0.2(7) . . . . ?
C13 C12 C17 C16 -1.4(7) . . . . ?
C13 C14 C15 Br1 179.1(3) . . . . ?
C13 C14 C15 C16 -0.9(7) . . . . ?
C14 C15 C16 C17 0.4(8) . . . . ?
C15 C16 C17 C12 0.8(8) . . . . ?
C17 C12 C13 C14 0.9(7) . . . . ?
C19 C4 O1 C1 177.9(4) . . . . ?
C19 C20 C21 C22 0.4(11) . . . . ?
C20 C19 C24 C23 -2.1(8) . . . . ?
C20 C21 C22 C23 -1.7(10) . . . . ?
C21 C22 C23 C24 1.1(10) . . . . ?
C22 C23 C24 C19 0.8(9) . . . . ?
C24 C19 C20 C21 1.4(9) . . . . ?
O1 C1 C2 C3 -0.1(5) . . . . ?
O1 C1 C2 C12 179.7(4) . . . . ?
O1 C1 C5 C6 3.7(6) . . . . ?
O1 C1 C5 O2 -174.0(4) . . . . ?
O1 C4 C19 C20 -9.0(6) . . . . ?
O1 C4 C19 C24 170.7(4) . . . . ?
O2 C5 C6 C7 37.2(8) . . . . ?
O2 C5 C6 C11 -146.4(6) . . . . ?
O2 C5 C6 C7A -4.4(15) . . . . ?
O2 C5 C6 C11A -172.3(18) . . . . ?
S1 C3 C4 C19 -3.7(8) . . . . ?
S1 C3 C4 O1 174.4(3) . . . . ?
C7A C6 C11A C10A 14(3) . . . . ?
C7A C8A C9A C10A -18(5) . . . . ?
C8A C9A C10A C11A 27(5) . . . . ?
C9A C10A C11A C6 -25(4) . . . . ?
C11A C6 C7A C8A -7(4) . . . . ?
Br2 C39 C38 C37 -178.5(7) . . . . ?
Br2 C39 C40 C41 178.9(7) . . . . ?
Br2 C39 C38A C37A 178.4(10) . . . . ?
Br2 C39 C40A C41A -178.8(9) . . . . ?
C25 C26 C27 C28 0.9(5) . . . . ?
C25 C26 C27 S2 177.7(3) . . . . ?
C25 C26 C36 C37 115.6(7) . . . . ?
C25 C26 C36 C41 -67.1(8) . . . . ?
C25 C26 C36 C37A 59.6(10) . . . . ?
C25 C26 C36 C41A -116.4(8) . . . . ?
C25 C29 C30 C31 146.2(5) . . . . ?
C25 C29 C30 C35 -35.9(7) . . . . ?
C26 C25 C29 C30 172.6(5) . . . . ?
C26 C25 C29 O4 -8.8(9) . . . . ?
C26 C25 O3 C28 -0.8(5) . . . . ?
C26 C27 C28 C43 176.5(5) . . . . ?
C26 C27 C28 O3 -1.5(5) . . . . ?
C26 C27 S2 C42 102.8(4) . . . . ?
C26 C36 C37 C38 -179.1(7) . . . . ?
C26 C36 C41 C40 179.6(7) . . . . ?
C26 C36 C37A C38A 178.9(11) . . . . ?
C26 C36 C41A C40A -179.2(10) . . . . ?
C27 C26 C36 C37 -65.2(7) . . . . ?
C27 C26 C36 C41 112.1(7) . . . . ?
C27 C26 C36 C37A -121.2(9) . . . . ?
C27 C26 C36 C41A 62.8(9) . . . . ?
C27 C28 C43 C44 -179.6(5) . . . . ?
C27 C28 C43 C48 -2.1(9) . . . . ?
C27 C28 O3 C25 1.4(5) . . . . ?
C28 C27 S2 C42 -81.1(5) . . . . ?
C28 C43 C44 C45 176.8(5) . . . . ?
C28 C43 C48 C47 -178.3(5) . . . . ?
C29 C25 C26 C27 -179.7(5) . . . . ?
C29 C25 C26 C36 -0.4(9) . . . . ?
C29 C25 O3 C28 178.9(4) . . . . ?
C29 C30 C31 C32 178.8(5) . . . . ?
C29 C30 C35 C34 -177.5(4) . . . . ?
C30 C31 C32 C33 -1.1(8) . . . . ?
C31 C30 C35 C34 0.4(7) . . . . ?
C31 C32 C33 C34 0.3(8) . . . . ?
C32 C33 C34 C35 0.8(8) . . . . ?
C33 C34 C35 C30 -1.2(8) . . . . ?
C35 C30 C31 C32 0.7(7) . . . . ?
C36 C26 C27 C28 -178.4(4) . . . . ?
C36 C26 C27 S2 -1.7(6) . . . . ?
C36 C37 C38 C39 -3.9(13) . . . . ?
C36 C37A C38A C39 1(2) . . . . ?
C39 C40 C41 C36 3.1(14) . . . . ?
C39 C40A C41A C36 -0.4(19) . . . . ?
C37 C36 C41 C40 -3.1(12) . . . . ?
C38 C39 C40 C41 -3.3(13) . . . . ?
C40 C39 C38 C37 3.8(13) . . . . ?
C41 C36 C37 C38 3.5(12) . . . . ?
C43 C28 O3 C25 -177.1(4) . . . . ?
C43 C44 C45 C46 1.8(9) . . . . ?
C44 C43 C48 C47 -0.7(9) . . . . ?
C44 C45 C46 C47 -1.2(10) . . . . ?
C45 C46 C47 C48 -0.3(11) . . . . ?
C46 C47 C48 C43 1.3(10) . . . . ?
C48 C43 C44 C45 -0.8(8) . . . . ?
O3 C25 C26 C27 0.0(5) . . . . ?
O3 C25 C26 C36 179.3(4) . . . . ?
O3 C25 C29 C30 -7.0(6) . . . . ?
O3 C25 C29 O4 171.6(5) . . . . ?
O3 C28 C43 C44 -1.6(6) . . . . ?
O3 C28 C43 C48 175.8(5) . . . . ?
O4 C29 C30 C31 -32.4(7) . . . . ?
O4 C29 C30 C35 145.5(5) . . . . ?
S2 C27 C28 C43 -0.1(8) . . . . ?
S2 C27 C28 O3 -178.1(3) . . . . ?
C37A C36 C41A C40A 4.5(16) . . . . ?
C38A C39 C40A C41A -3.7(17) . . . . ?
C40A C39 C38A C37A 3.3(19) . . . . ?
C41A C36 C37A C38A -4.9(18) . . . . ?
